data_1553419
loop_
_publ_author_name
'Gao, Tai-Ping'
'Liu, Dan'
'Lin, Jun-Bing'
'Hu, Xiu-Qin'
'Wang, Zhu-Yin'
'Xu, Peng-Fei'

_publ_section_title
;
 Direct construction of chiral quaternary dihydropyranones through highly
 enantioselective organocatalytic hetero-Diels--Alder reactions of
 olefinic azlactones
;
_journal_issue 5
_journal_name_full 'Organic Chemistry Frontiers'
_journal_page_first 598
_journal_paper_doi 10.1039/C6QO00018E
_journal_volume 3
_journal_year 2016
_chemical_absolute_configuration unk
_chemical_formula_moiety 'C28 H22 F3 N O5'
_chemical_formula_sum 'C28 H22 F3 N O5'
_chemical_formula_weight 509.47
_space_group_crystal_system orthorhombic
_space_group_IT_number 19
_space_group_name_Hall 'P 2ac 2ab'
_space_group_name_H-M_alt 'P 21 21 21'
_atom_sites_solution_hydrogens geom
_atom_sites_solution_primary direct
_atom_sites_solution_secondary difmap
_audit_creation_date 2014-11-13
_audit_creation_method
;
Olex2 1.2
(compiled 2014.09.19 svn.r3010 for OlexSys, GUI svn.r4874)
;
_audit_update_record
;
2015-03-18 deposited with the CCDC.
2016-03-03 downloaded from the CCDC.
;
_cell_angle_alpha 90.00
_cell_angle_beta 90.00
_cell_angle_gamma 90.00
_cell_formula_units_Z 4
_cell_length_a 9.1158(3)
_cell_length_b 9.8126(3)
_cell_length_c 28.3116(9)
_cell_measurement_reflns_used 1269
_cell_measurement_temperature 294.29(10)
_cell_measurement_theta_max 57.7080
_cell_measurement_theta_min 5.0920
_cell_volume 2532.46(14)
_computing_cell_refinement
'CrysAlisPro, Agilent Technologies, Version 1.171.36.32 (release 02-08-2013 CrysAlis171 .NET) (compiled Aug 2 2013,16:46:58)'
_computing_data_collection
'CrysAlisPro, Agilent Technologies, Version 1.171.36.32 (release 02-08-2013 CrysAlis171 .NET) (compiled Aug 2 2013,16:46:58)'
_computing_data_reduction
'CrysAlisPro, Agilent Technologies, Version 1.171.36.32 (release 02-08-2013 CrysAlis171 .NET) (compiled Aug 2 2013,16:46:58)'
_computing_molecular_graphics 'Olex2 (Dolomanov et al., 2009)'
_computing_publication_material 'Olex2 (Dolomanov et al., 2009)'
_computing_structure_refinement 'ShelXL (Sheldrick, 2008)'
_computing_structure_solution 'ShelXS (Sheldrick, 2008)'
_diffrn_ambient_temperature 294.29(10)
_diffrn_detector_area_resol_mean 16.0733
_diffrn_measured_fraction_theta_full 0.979
_diffrn_measured_fraction_theta_max 0.979
_diffrn_measurement_details
;
#__ type_ start__ end____ width___ exp.time_
  1 omega  -73.00  -25.00   1.0000    1.0000
omega____ theta____ kappa____ phi______ frames
    -        0.0000  -19.0000 -120.0000 48

#__ type_ start__ end____ width___ exp.time_
  2 omega    9.00   40.00   1.0000    1.0000
omega____ theta____ kappa____ phi______ frames
    -        0.0000  -19.0000 -120.0000 31

#__ type_ start__ end____ width___ exp.time_
  3 omega   69.00  123.00   1.0000    1.0000
omega____ theta____ kappa____ phi______ frames
    -       54.0000   57.0000 -150.0000 54

#__ type_ start__ end____ width___ exp.time_
  4 omega   68.00   95.00   1.0000    1.0000
omega____ theta____ kappa____ phi______ frames
    -       54.0000 -125.0000 -180.0000 27

#__ type_ start__ end____ width___ exp.time_
  5 omega   50.00   98.00   1.0000    1.0000
omega____ theta____ kappa____ phi______ frames
    -       54.0000  -99.0000  -90.0000 48

#__ type_ start__ end____ width___ exp.time_
  6 omega    4.00   76.00   1.0000    1.0000
omega____ theta____ kappa____ phi______ frames
    -       54.0000  -57.0000   60.0000 72

#__ type_ start__ end____ width___ exp.time_
  7 omega   46.00   84.00   1.0000    1.0000
omega____ theta____ kappa____ phi______ frames
    -      108.0000  -38.0000 -180.0000 38

#__ type_ start__ end____ width___ exp.time_
  8 omega   36.00  143.00   1.0000    1.0000
omega____ theta____ kappa____ phi______ frames
    -      108.0000  -91.0000   30.0000 107

#__ type_ start__ end____ width___ exp.time_
  9 omega   41.00   69.00   1.0000    1.0000
omega____ theta____ kappa____ phi______ frames
    -      108.0000  -38.0000 -120.0000 28

#__ type_ start__ end____ width___ exp.time_
 10 omega   60.00   93.00   1.0000    1.0000
omega____ theta____ kappa____ phi______ frames
    -      108.0000  -38.0000   60.0000 33

#__ type_ start__ end____ width___ exp.time_
 11 omega  126.00  177.00   1.0000    1.0000
omega____ theta____ kappa____ phi______ frames
    -      108.0000   50.0000 -180.0000 51

#__ type_ start__ end____ width___ exp.time_
 12 omega   36.00   93.00   1.0000    1.0000
omega____ theta____ kappa____ phi______ frames
    -      108.0000  -25.0000  120.0000 57
;
_diffrn_measurement_device_type 'SuperNova, Dual, Cu at zero, Eos'
_diffrn_measurement_method '\w scans'
_diffrn_orient_matrix_UB_11 -0.0984981000
_diffrn_orient_matrix_UB_12 0.0438086000
_diffrn_orient_matrix_UB_13 0.0415333000
_diffrn_orient_matrix_UB_21 -0.0068246000
_diffrn_orient_matrix_UB_22 0.1456739000
_diffrn_orient_matrix_UB_23 -0.0201664000
_diffrn_orient_matrix_UB_31 -0.1371518000
_diffrn_orient_matrix_UB_32 -0.0387886000
_diffrn_orient_matrix_UB_33 -0.0288069000
_diffrn_radiation_monochromator mirror
_diffrn_radiation_type CuK\a
_diffrn_radiation_wavelength 1.54184
_diffrn_reflns_av_R_equivalents 0.0315
_diffrn_reflns_av_unetI/netI 0.0552
_diffrn_reflns_limit_h_max 6
_diffrn_reflns_limit_h_min -10
_diffrn_reflns_limit_k_max 10
_diffrn_reflns_limit_k_min -11
_diffrn_reflns_limit_l_max 27
_diffrn_reflns_limit_l_min -34
_diffrn_reflns_number 6121
_diffrn_reflns_theta_full 69.72
_diffrn_reflns_theta_max 69.72
_diffrn_reflns_theta_min 4.77
_diffrn_source 'SuperNova (Cu) X-ray Source'
_exptl_absorpt_coefficient_mu 0.903
_exptl_absorpt_correction_T_max 1.00000
_exptl_absorpt_correction_T_min 0.73726
_exptl_absorpt_correction_type multi-scan
_exptl_absorpt_process_details
'CrysAlisPro, Agilent Technologies, Version 1.171.36.32 (release 02-08-2013 CrysAlis171 .NET) (compiled Aug 2 2013,16:46:58) Empirical absorption correction using spherical harmonics, implemented in SCALE3 ABSPACK scaling algorithm.'
_exptl_crystal_colour 'clear light colourless'
_exptl_crystal_density_diffrn 1.336
_exptl_crystal_density_method 'not measured'
_exptl_crystal_description plate
_exptl_crystal_F_000 1056
_exptl_crystal_size_max 0.29
_exptl_crystal_size_mid 0.22
_exptl_crystal_size_min 0.07
_refine_diff_density_max 0.138
_refine_diff_density_min -0.133
_refine_diff_density_rms 0.036
_refine_ls_abs_structure_details 'Flack H D (1983), Acta Cryst. A39, 876-881'
_refine_ls_abs_structure_Flack -0.2(3)
_refine_ls_extinction_coef 0.0035(4)
_refine_ls_extinction_expression Fc^*^=kFc[1+0.001xFc^2^\l^3^/sin(2\q)]^-1/4^
_refine_ls_extinction_method SHELXL
_refine_ls_goodness_of_fit_ref 1.013
_refine_ls_hydrogen_treatment mixed
_refine_ls_matrix_type full
_refine_ls_number_parameters 367
_refine_ls_number_reflns 4094
_refine_ls_number_restraints 48
_refine_ls_restrained_S_all 1.026
_refine_ls_R_factor_all 0.0838
_refine_ls_R_factor_gt 0.0533
_refine_ls_shift/su_max 0.000
_refine_ls_shift/su_mean 0.000
_refine_ls_structure_factor_coef Fsqd
_refine_ls_weighting_details 'calc w=1/[\s^2^(Fo^2^)+(0.0605P)^2^+0.0000P] where P=(Fo^2^+2Fc^2^)/3'
_refine_ls_weighting_scheme calc
_refine_ls_wR_factor_gt 0.1200
_refine_ls_wR_factor_ref 0.1481
_reflns_number_gt 2681
_reflns_number_total 4094
_reflns_threshold_expression >2sigma(I)
_cod_data_source_file c6qo00018e2.cif
_cod_data_source_block gaotp1112
_cod_original_cell_volume 2532.48(14)
_cod_database_code 1553419
_reflns_odcompleteness_completeness 99.89
_reflns_odcompleteness_iscentric 1
_reflns_odcompleteness_theta 66.97
_olex2_refinement_description
;
1. Fixed Uiso
 At 1.2 times of:
  All C(H) groups, All C(H,H) groups
 At 1.5 times of:
  All C(H,H,H) groups
2. Uiso/Uaniso restraints and constraints
Uanis(F1) \\sim Ueq, Uanis(F3) \\sim Ueq, Uanis(F2) \\sim Ueq: with sigma of
0.01 and sigma for terminal atoms of 0.02
Uanis(F3') \\sim Ueq, Uanis(F2) \\sim Ueq, Uanis(F1) \\sim Ueq: with sigma of
0.01 and sigma for terminal atoms of 0.02
Uanis(F2') \\sim Ueq: with sigma of 0.01 and sigma for terminal atoms of 0.02
Uanis(F1') \\sim Ueq: with sigma of 0.01 and sigma for terminal atoms of 0.02
3. Others
 Fixed Sof: F1'(0.5) F2'(0.5) F3'(0.5) F2(0.5) F1(0.5) F3(0.5)
4.a Secondary CH2 refined with riding coordinates:
 C3(H3A,H3B), C13(H13A,H13B)
4.b Aromatic/amide H refined with riding coordinates:
 C7(H7), C8(H8), C9(H9), C10(H10), C11(H11), C16(H16), C17(H17), C19(H19),
 C20(H20), C24(H24), C25(H25), C26(H26), C27(H27), C28(H28)
4.c Idealised Me refined as rotating group:
 C14(H14A,H14B,H14C)
;
_olex2_submission_special_instructions 'No special instructions were received'

loop_
_space_group_symop_id
_space_group_symop_operation_xyz
1 'x, y, z'
2 '-x+1/2, -y, z+1/2'
3 'x+1/2, -y+1/2, -z'
4 '-x, y+1/2, -z+1/2'

loop_
_atom_site_label
_atom_site_type_symbol
_atom_site_fract_x
_atom_site_fract_y
_atom_site_fract_z
_atom_site_U_iso_or_equiv
_atom_site_adp_type
_atom_site_occupancy
_atom_site_calc_flag
_atom_site_disorder_assembly
_atom_site_disorder_group
_atom_site_refinement_flags_posn
_atom_site_refinement_flags_adp
O1 O 0.4314(3) 0.9294(3) 0.07075(8) 0.0669(7) Uani 1 d . . . .
O2 O 0.6318(3) 1.0340(3) 0.12526(9) 0.0803(8) Uani 1 d . . . .
O3 O 0.4676(3) 1.1030(4) 0.17896(10) 0.0911(10) Uani 1 d . . . .
O4 O 0.4487(3) 1.0318(3) 0.00204(8) 0.0808(8) Uani 1 d . . . .
O5 O 0.5691(3) 1.2893(3) 0.04444(12) 0.0970(10) Uani 1 d . . . .
N1 N 0.3262(4) 1.2749(4) 0.03506(11) 0.0667(9) Uani 1 d . . . .
H1 H 0.255(5) 1.308(4) 0.0210(13) 0.076(14) Uiso 1 d . . . .
C1 C 0.3178(4) 1.1516(4) 0.06130(11) 0.0609(9) Uani 1 d . . . .
C2 C 0.2330(4) 1.1361(4) 0.09957(11) 0.0588(9) Uani 1 d . . . .
C3 C 0.2404(4) 1.0000(4) 0.12409(12) 0.0630(10) Uani 1 d . . . .
H3A H 0.1706 0.9377 0.1098 0.076 Uiso 1 calc . . R .
H3B H 0.2148 1.0107 0.1571 0.076 Uiso 1 calc . . R .
C4 C 0.3934(4) 0.9421(4) 0.11998(11) 0.0617(10) Uani 1 d . . . .
C5 C 0.4044(4) 1.0373(4) 0.04196(12) 0.0641(10) Uani 1 d . . . .
C6 C 0.4053(4) 0.8000(5) 0.14132(12) 0.0665(10) Uani 1 d . . . .
C7 C 0.4135(6) 0.7851(6) 0.18937(15) 0.1020(17) Uani 1 d . . . .
H7 H 0.4117 0.8615 0.2088 0.122 Uiso 1 calc . . R .
C8 C 0.4244(7) 0.6549(7) 0.20916(18) 0.1156(19) Uani 1 d . . . .
H8 H 0.4324 0.6457 0.2418 0.139 Uiso 1 calc . . R .
C9 C 0.4238(7) 0.5426(6) 0.1818(2) 0.1089(17) Uani 1 d . . . .
H9 H 0.4289 0.4561 0.1952 0.131 Uiso 1 calc . . R .
C10 C 0.4155(8) 0.5586(6) 0.13455(19) 0.127(2) Uani 1 d . . . .
H10 H 0.4161 0.4819 0.1152 0.152 Uiso 1 calc . . R .
C11 C 0.4061(7) 0.6862(5) 0.11420(16) 0.1008(17) Uani 1 d . . . .
H11 H 0.4002 0.6942 0.0815 0.121 Uiso 1 calc . . R .
C12 C 0.5004(4) 1.0370(5) 0.14438(12) 0.0689(11) Uani 1 d . . . .
C13 C 0.7461(6) 1.1155(6) 0.14841(18) 0.1069(17) Uani 1 d . . . .
H13A H 0.7020 1.1935 0.1639 0.128 Uiso 1 calc . . R .
H13B H 0.8150 1.1488 0.1250 0.128 Uiso 1 calc . . R .
C14 C 0.8248(6) 1.0304(7) 0.1838(2) 0.132(2) Uani 1 d . . . .
H14A H 0.8689 0.9537 0.1682 0.198 Uiso 1 calc . . GR .
H14B H 0.7565 0.9988 0.2072 0.198 Uiso 1 calc . . GR .
H14C H 0.8997 1.0839 0.1988 0.198 Uiso 1 calc . . GR .
C15 C 0.1399(4) 1.2452(4) 0.12007(12) 0.0613(9) Uani 1 d . . . .
C16 C 0.1516(4) 1.2730(5) 0.16850(13) 0.0773(12) Uani 1 d . . . .
H16 H 0.2149 1.2222 0.1873 0.093 Uiso 1 calc . . R .
C17 C 0.0696(5) 1.3751(6) 0.18809(14) 0.0895(14) Uani 1 d . . . .
H17 H 0.0790 1.3941 0.2201 0.107 Uiso 1 calc . . R .
C18 C -0.0269(5) 1.4504(5) 0.16110(15) 0.0817(12) Uani 1 d A . . .
C19 C -0.0403(5) 1.4211(4) 0.11380(14) 0.0767(11) Uani 1 d . . . .
H19 H -0.1061 1.4702 0.0953 0.092 Uiso 1 calc . . R .
C20 C 0.0423(5) 1.3206(4) 0.09373(12) 0.0689(10) Uani 1 d . . . .
H20 H 0.0324 1.3026 0.0616 0.083 Uiso 1 calc . . R .
C21 C -0.1134(10) 1.5623(10) 0.1838(3) 0.130(3) Uani 1 d . . . .
C22 C 0.4581(5) 1.3365(4) 0.02775(13) 0.0648(9) Uani 1 d . . . .
C23 C 0.4551(4) 1.4664(4) 0.00028(12) 0.0613(9) Uani 1 d . . . .
C24 C 0.3412(4) 1.5041(4) -0.02915(14) 0.0743(11) Uani 1 d . . . .
H24 H 0.2608 1.4469 -0.0331 0.089 Uiso 1 calc . . R .
C25 C 0.3473(5) 1.6280(5) -0.05287(15) 0.0860(13) Uani 1 d . . . .
H25 H 0.2709 1.6540 -0.0727 0.103 Uiso 1 calc . . R .
C26 C 0.4660(6) 1.7115(4) -0.04698(16) 0.0862(13) Uani 1 d . . . .
H26 H 0.4693 1.7945 -0.0628 0.103 Uiso 1 calc . . R .
C27 C 0.5787(6) 1.6753(5) -0.01850(16) 0.0870(13) Uani 1 d . . . .
H27 H 0.6584 1.7334 -0.0148 0.104 Uiso 1 calc . . R .
C28 C 0.5753(5) 1.5522(5) 0.00503(14) 0.0764(11) Uani 1 d . . . .
H28 H 0.6536 1.5267 0.0241 0.092 Uiso 1 calc . . R .
F1' F -0.223(2) 1.606(2) 0.1550(10) 0.149(7) Uani 0.50 d A 2 . U
F2' F -0.1504(16) 1.5498(15) 0.2245(4) 0.149(4) Uani 0.50 d A 2 . U
F3' F -0.012(2) 1.6810(16) 0.1863(6) 0.189(6) Uani 0.50 d A 2 . U
F2 F -0.2297(12) 1.4949(14) 0.2110(5) 0.161(5) Uani 0.50 d A 1 . U
F1 F -0.178(2) 1.645(2) 0.1563(8) 0.130(5) Uani 0.50 d A 1 . U
F3 F -0.044(2) 1.6342(17) 0.2133(5) 0.167(6) Uani 0.50 d A 1 . U

loop_
_atom_site_aniso_label
_atom_site_aniso_U_11
_atom_site_aniso_U_22
_atom_site_aniso_U_33
_atom_site_aniso_U_23
_atom_site_aniso_U_13
_atom_site_aniso_U_12
O1 0.0762(16) 0.0740(17) 0.0506(12) 0.0033(13) 0.0074(12) 0.0004(15)
O2 0.0707(16) 0.092(2) 0.0782(17) -0.0013(17) 0.0072(14) -0.0154(16)
O3 0.0811(19) 0.121(3) 0.0709(16) -0.0241(18) -0.0023(15) -0.005(2)
O4 0.106(2) 0.0828(19) 0.0541(13) 0.0040(14) 0.0221(15) 0.0009(18)
O5 0.0743(19) 0.094(2) 0.123(3) 0.035(2) -0.0190(19) -0.0109(18)
N1 0.064(2) 0.077(2) 0.0591(17) 0.0137(18) 0.0049(17) -0.0060(19)
C1 0.066(2) 0.067(2) 0.0497(18) 0.0069(18) 0.0009(18) -0.0057(19)
C2 0.056(2) 0.073(3) 0.0469(17) -0.0017(19) -0.0009(16) -0.0034(18)
C3 0.063(2) 0.077(3) 0.0491(18) 0.0024(19) 0.0040(17) -0.0053(19)
C4 0.062(2) 0.081(3) 0.0420(16) 0.0025(19) 0.0002(16) -0.002(2)
C5 0.069(2) 0.073(2) 0.0512(18) 0.002(2) 0.0075(17) -0.004(2)
C6 0.067(2) 0.077(3) 0.0549(19) 0.009(2) 0.0007(18) -0.002(2)
C7 0.138(5) 0.101(4) 0.067(2) 0.016(3) -0.003(3) -0.004(3)
C8 0.144(5) 0.118(5) 0.085(3) 0.040(4) -0.007(3) -0.007(5)
C9 0.122(4) 0.086(4) 0.119(4) 0.033(3) -0.001(4) -0.004(4)
C10 0.207(7) 0.079(3) 0.095(4) 0.010(3) 0.017(4) -0.001(4)
C11 0.162(5) 0.073(3) 0.068(2) 0.011(3) 0.005(3) -0.005(3)
C12 0.071(2) 0.084(3) 0.0521(18) 0.007(2) 0.0026(19) -0.001(2)
C13 0.087(3) 0.120(4) 0.114(4) -0.012(4) 0.003(3) -0.038(3)
C14 0.091(4) 0.171(7) 0.134(5) -0.009(5) -0.031(4) -0.016(4)
C15 0.0575(19) 0.077(2) 0.0495(17) 0.007(2) 0.0019(17) -0.0055(19)
C16 0.070(2) 0.103(3) 0.059(2) 0.003(2) 0.0029(19) 0.012(2)
C17 0.092(3) 0.114(4) 0.062(2) -0.009(3) 0.003(2) 0.013(3)
C18 0.080(3) 0.087(3) 0.078(2) -0.001(3) 0.007(2) 0.005(3)
C19 0.079(3) 0.081(3) 0.070(2) 0.014(2) -0.004(2) 0.007(2)
C20 0.070(2) 0.081(3) 0.0551(18) 0.001(2) -0.0010(19) -0.003(2)
C21 0.134(6) 0.157(7) 0.099(4) -0.016(5) 0.004(5) 0.049(6)
C22 0.065(2) 0.069(2) 0.0605(19) 0.002(2) -0.001(2) -0.006(2)
C23 0.063(2) 0.064(2) 0.0570(18) 0.0035(19) 0.0094(18) -0.0001(19)
C24 0.070(2) 0.079(3) 0.074(2) 0.007(2) -0.002(2) -0.007(2)
C25 0.093(3) 0.075(3) 0.091(3) 0.019(3) -0.004(3) 0.006(3)
C26 0.111(4) 0.058(2) 0.090(3) 0.006(2) 0.009(3) -0.003(3)
C27 0.100(3) 0.070(3) 0.091(3) -0.001(3) 0.007(3) -0.023(3)
C28 0.072(3) 0.083(3) 0.075(2) -0.004(2) 0.004(2) -0.005(2)
F1' 0.112(8) 0.158(14) 0.177(10) -0.044(9) -0.004(7) 0.057(9)
F2' 0.173(11) 0.160(10) 0.114(6) -0.031(6) 0.053(7) 0.036(8)
F3' 0.185(11) 0.128(9) 0.253(14) -0.059(9) 0.033(11) 0.002(7)
F2 0.142(7) 0.170(9) 0.170(9) 0.021(7) 0.087(7) 0.049(6)
F1 0.151(12) 0.110(8) 0.128(7) -0.002(7) 0.001(8) 0.046(8)
F3 0.171(11) 0.162(12) 0.168(10) -0.086(10) -0.018(10) 0.042(9)

loop_
_atom_type_symbol
_atom_type_description
_atom_type_scat_dispersion_real
_atom_type_scat_dispersion_imag
_atom_type_scat_source
C C 0.0181 0.0091 'International Tables Vol C Tables 4.2.6.8 and 6.1.1.4'
H H 0.0000 0.0000 'International Tables Vol C Tables 4.2.6.8 and 6.1.1.4'
F F 0.0727 0.0534 'International Tables Vol C Tables 4.2.6.8 and 6.1.1.4'
N N 0.0311 0.0180 'International Tables Vol C Tables 4.2.6.8 and 6.1.1.4'
O O 0.0492 0.0322 'International Tables Vol C Tables 4.2.6.8 and 6.1.1.4'

loop_
_geom_angle_atom_site_label_1
_geom_angle_atom_site_label_2
_geom_angle_atom_site_label_3
_geom_angle
C5 O1 C4 118.0(3)
C12 O2 C13 116.8(3)
C1 N1 H1 123(3)
C22 N1 H1 117(3)
C22 N1 C1 120.3(4)
N1 C1 C5 115.1(3)
C2 C1 N1 123.3(4)
C2 C1 C5 121.5(4)
C1 C2 C3 116.5(4)
C1 C2 C15 124.4(4)
C15 C2 C3 119.0(3)
C2 C3 H3A 109.7
C2 C3 H3B 109.7
C2 C3 C4 109.8(3)
H3A C3 H3B 108.2
C4 C3 H3A 109.7
C4 C3 H3B 109.7
O1 C4 C3 109.2(3)
O1 C4 C6 106.7(3)
O1 C4 C12 109.8(3)
C3 C4 C6 112.3(3)
C3 C4 C12 109.1(3)
C12 C4 C6 109.6(3)
O1 C5 C1 117.8(3)
O4 C5 O1 117.9(4)
O4 C5 C1 124.3(4)
C7 C6 C4 119.7(4)
C11 C6 C4 122.0(3)
C11 C6 C7 118.3(4)
C6 C7 H7 120.0
C6 C7 C8 119.9(5)
C8 C7 H7 120.0
C7 C8 H8 119.4
C9 C8 C7 121.1(5)
C9 C8 H8 119.4
C8 C9 H9 120.8
C8 C9 C10 118.3(5)
C10 C9 H9 120.8
C9 C10 H10 119.2
C9 C10 C11 121.5(6)
C11 C10 H10 119.2
C6 C11 C10 120.7(4)
C6 C11 H11 119.6
C10 C11 H11 119.6
O2 C12 C4 112.6(3)
O3 C12 O2 124.8(4)
O3 C12 C4 122.6(3)
O2 C13 H13A 109.7
O2 C13 H13B 109.7
O2 C13 C14 109.7(5)
H13A C13 H13B 108.2
C14 C13 H13A 109.7
C14 C13 H13B 109.7
C13 C14 H14A 109.5
C13 C14 H14B 109.5
C13 C14 H14C 109.5
H14A C14 H14B 109.5
H14A C14 H14C 109.5
H14B C14 H14C 109.5
C16 C15 C2 118.6(3)
C20 C15 C2 123.0(3)
C20 C15 C16 118.3(4)
C15 C16 H16 120.1
C17 C16 C15 119.8(4)
C17 C16 H16 120.1
C16 C17 H17 119.5
C16 C17 C18 121.1(4)
C18 C17 H17 119.5
C17 C18 C21 119.4(5)
C19 C18 C17 118.9(4)
C19 C18 C21 121.7(5)
C18 C19 H19 119.7
C20 C19 C18 120.5(4)
C20 C19 H19 119.7
C15 C20 H20 119.4
C19 C20 C15 121.3(3)
C19 C20 H20 119.4
F1' C21 C18 111.2(11)
F1' C21 F3' 103.8(13)
F1' C21 F2 85.8(12)
F2' C21 C18 118.9(9)
F2' C21 F1' 113.6(14)
F2' C21 F3' 101.9(13)
F2' C21 F2 41.5(8)
F2' C21 F1 121.2(12)
F2' C21 F3 64.1(9)
F3' C21 C18 105.5(8)
F2 C21 C18 106.0(9)
F2 C21 F3' 140.8(11)
F1 C21 C18 116.9(11)
F1 C21 F1' 24.3(15)
F1 C21 F3' 79.6(13)
F1 C21 F2 105.8(12)
F3 C21 C18 115.5(9)
F3 C21 F1' 126.0(14)
F3 C21 F3' 38.8(10)
F3 C21 F2 105.3(12)
F3 C21 F1 106.2(15)
O5 C22 N1 120.7(4)
O5 C22 C23 123.0(4)
N1 C22 C23 116.3(4)
C24 C23 C22 123.8(4)
C24 C23 C28 119.3(4)
C28 C23 C22 117.0(3)
C23 C24 H24 120.1
C23 C24 C25 119.7(4)
C25 C24 H24 120.1
C24 C25 H25 120.1
C26 C25 C24 119.8(4)
C26 C25 H25 120.1
C25 C26 H26 119.5
C27 C26 C25 121.0(4)
C27 C26 H26 119.5
C26 C27 H27 120.0
C26 C27 C28 120.0(4)
C28 C27 H27 120.0
C23 C28 H28 119.9
C27 C28 C23 120.1(4)
C27 C28 H28 119.9

loop_
_geom_bond_atom_site_label_1
_geom_bond_atom_site_label_2
_geom_bond_distance
O1 C4 1.441(4)
O1 C5 1.359(4)
O2 C12 1.315(4)
O2 C13 1.468(5)
O3 C12 1.211(5)
O4 C5 1.201(4)
O5 C22 1.209(4)
N1 H1 0.83(4)
N1 C1 1.422(5)
N1 C22 1.362(5)
C1 C2 1.340(4)
C1 C5 1.476(5)
C2 C3 1.507(5)
C2 C15 1.484(5)
C3 H3A 0.9700
C3 H3B 0.9700
C3 C4 1.510(5)
C4 C6 1.523(6)
C4 C12 1.516(5)
C6 C7 1.370(5)
C6 C11 1.355(6)
C7 H7 0.9300
C7 C8 1.399(7)
C8 H8 0.9300
C8 C9 1.347(7)
C9 H9 0.9300
C9 C10 1.350(6)
C10 H10 0.9300
C10 C11 1.381(6)
C11 H11 0.9300
C13 H13A 0.9700
C13 H13B 0.9700
C13 C14 1.488(7)
C14 H14A 0.9600
C14 H14B 0.9600
C14 H14C 0.9600
C15 C16 1.402(5)
C15 C20 1.376(5)
C16 H16 0.9300
C16 C17 1.367(6)
C17 H17 0.9300
C17 C18 1.380(6)
C18 C19 1.375(5)
C18 C21 1.496(8)
C19 H19 0.9300
C19 C20 1.365(5)
C20 H20 0.9300
C21 F1' 1.36(2)
C21 F2' 1.208(13)
C21 F3' 1.490(19)
C21 F2 1.468(15)
C21 F1 1.27(2)
C21 F3 1.263(16)
C22 C23 1.493(5)
C23 C24 1.382(5)
C23 C28 1.388(5)
C24 H24 0.9300
C24 C25 1.390(6)
C25 H25 0.9300
C25 C26 1.367(6)
C26 H26 0.9300
C26 C27 1.354(6)
C27 H27 0.9300
C27 C28 1.379(6)
C28 H28 0.9300

loop_
_geom_torsion_atom_site_label_1
_geom_torsion_atom_site_label_2
_geom_torsion_atom_site_label_3
_geom_torsion_atom_site_label_4
_geom_torsion
O1 C4 C6 C7 162.9(4)
O1 C4 C6 C11 -18.0(5)
O1 C4 C12 O2 -30.4(5)
O1 C4 C12 O3 152.7(4)
O5 C22 C23 C24 162.4(4)
O5 C22 C23 C28 -17.3(6)
N1 C1 C2 C3 -178.3(3)
N1 C1 C2 C15 -1.3(6)
N1 C1 C5 O1 163.8(3)
N1 C1 C5 O4 -18.6(5)
N1 C22 C23 C24 -20.3(5)
N1 C22 C23 C28 159.9(4)
C1 N1 C22 O5 -1.9(6)
C1 N1 C22 C23 -179.3(3)
C1 C2 C3 C4 33.2(4)
C1 C2 C15 C16 -128.9(4)
C1 C2 C15 C20 51.2(5)
C2 C1 C5 O1 -19.2(5)
C2 C1 C5 O4 158.5(4)
C2 C3 C4 O1 -58.1(4)
C2 C3 C4 C6 -176.2(3)
C2 C3 C4 C12 62.0(4)
C2 C15 C16 C17 178.5(4)
C2 C15 C20 C19 -179.3(4)
C3 C2 C15 C16 48.0(5)
C3 C2 C15 C20 -132.0(4)
C3 C4 C6 C7 -77.5(5)
C3 C4 C6 C11 101.6(5)
C3 C4 C12 O2 -150.0(3)
C3 C4 C12 O3 33.0(5)
C4 O1 C5 O4 173.0(3)
C4 O1 C5 C1 -9.2(5)
C4 C6 C7 C8 -180.0(5)
C4 C6 C11 C10 -179.3(6)
C5 O1 C4 C3 47.0(4)
C5 O1 C4 C6 168.6(3)
C5 O1 C4 C12 -72.6(4)
C5 C1 C2 C3 4.9(5)
C5 C1 C2 C15 -178.1(3)
C6 C4 C12 O2 86.6(4)
C6 C4 C12 O3 -90.4(5)
C6 C7 C8 C9 -1.5(10)
C7 C6 C11 C10 -0.2(9)
C7 C8 C9 C10 1.5(11)
C8 C9 C10 C11 -0.8(11)
C9 C10 C11 C6 0.2(11)
C11 C6 C7 C8 0.9(8)
C12 O2 C13 C14 91.6(5)
C12 C4 C6 C7 44.0(5)
C12 C4 C6 C11 -136.9(5)
C13 O2 C12 O3 0.9(7)
C13 O2 C12 C4 -175.9(4)
C15 C2 C3 C4 -143.9(3)
C15 C16 C17 C18 1.1(7)
C16 C15 C20 C19 0.8(6)
C16 C17 C18 C19 0.2(7)
C16 C17 C18 C21 -179.3(6)
C17 C18 C19 C20 -1.0(7)
C17 C18 C21 F1' -167.4(12)
C17 C18 C21 F2' -32.7(16)
C17 C18 C21 F3' 80.7(11)
C17 C18 C21 F2 -75.6(10)
C17 C18 C21 F1 166.7(12)
C17 C18 C21 F3 40.5(16)
C18 C19 C20 C15 0.5(6)
C19 C18 C21 F1' 13.1(15)
C19 C18 C21 F2' 147.8(13)
C19 C18 C21 F3' -98.8(10)
C19 C18 C21 F2 104.8(8)
C19 C18 C21 F1 -12.8(16)
C19 C18 C21 F3 -139.0(13)
C20 C15 C16 C17 -1.5(6)
C21 C18 C19 C20 178.5(6)
C22 N1 C1 C2 124.2(4)
C22 N1 C1 C5 -58.8(5)
C22 C23 C24 C25 179.2(4)
C22 C23 C28 C27 -178.6(4)
C23 C24 C25 C26 0.1(6)
C24 C23 C28 C27 1.6(6)
C24 C25 C26 C27 0.4(7)
C25 C26 C27 C28 0.2(7)
C26 C27 C28 C23 -1.2(6)
C28 C23 C24 C25 -1.1(6)
